data_7004677
loop_
_publ_author_name
'Edge, Ruth'
'Less, Robert J.'
'Naseri, Vesal'
'McInnes, Eric J. L.'
'Mulvey, Robert E.'
'Wright, Dominic S.'

_publ_section_title
;
 A mechanistic study of the C--P bond cleavage reaction of
 1,2-(PH2)2-C6H4 with nBuLi/Sb(NMe2)3
;
_journal_issue 45
_journal_name_full 'Dalton Transactions'
_journal_page_first 6454
_journal_page_last 6460
_journal_paper_doi 10.1039/b810028d
_journal_year 2008
_chemical_formula_moiety 'C30 H54 Li2 N6 P4'
_chemical_formula_sum 'C30 H54 Li2 N6 P4'
_chemical_formula_weight 636.55
_chemical_name_systematic
;
?
;
_space_group_IT_number 14
_symmetry_cell_setting monoclinic
_symmetry_space_group_name_Hall '-P 2yn'
_symmetry_space_group_name_H-M 'P 1 21/n 1'
_atom_sites_solution_hydrogens geom
_atom_sites_solution_primary direct
_atom_sites_solution_secondary difmap
_audit_creation_method SHELXL-97
_cell_angle_alpha 90.00
_cell_angle_beta 107.777(1)
_cell_angle_gamma 90.00
_cell_formula_units_Z 4
_cell_length_a 15.2198(3)
_cell_length_b 15.4779(3)
_cell_length_c 16.4017(4)
_cell_measurement_reflns_used 10939
_cell_measurement_temperature 180(2)
_cell_measurement_theta_max 27.48
_cell_measurement_theta_min 1.02
_cell_volume 3679.27(14)
_computing_cell_refinement 'HKL Scalepack (Otwinowski & Minor 1997)'
_computing_data_collection 'Collect (Nonius B.V. 1998)'
_computing_data_reduction
;
HKL Denzo and Scalepack (Otwinowski & Minor 1997)
;
_computing_molecular_graphics 'Bruker SHELXTL'
_computing_publication_material 'SHELXL-97 (Sheldrick 1997)'
_computing_structure_refinement 'SHELXL-97 (Sheldrick 1997)'
_computing_structure_solution 'SHELXS-97 (Sheldrick, 1990)'
_diffrn_ambient_temperature 180(2)
_diffrn_measured_fraction_theta_full 0.991
_diffrn_measured_fraction_theta_max 0.991
_diffrn_measurement_device_type 'Nonius Kappa CCD'
_diffrn_measurement_method 'phi\omega scans'
_diffrn_radiation_monochromator graphite
_diffrn_radiation_source 'fine-focus sealed tube'
_diffrn_radiation_type MoK\a
_diffrn_radiation_wavelength 0.71073
_diffrn_reflns_av_R_equivalents 0.0533
_diffrn_reflns_av_sigmaI/netI 0.0665
_diffrn_reflns_limit_h_max 18
_diffrn_reflns_limit_h_min -18
_diffrn_reflns_limit_k_max 18
_diffrn_reflns_limit_k_min -16
_diffrn_reflns_limit_l_max 19
_diffrn_reflns_limit_l_min -19
_diffrn_reflns_number 21578
_diffrn_reflns_theta_full 25.02
_diffrn_reflns_theta_max 25.02
_diffrn_reflns_theta_min 3.02
_exptl_absorpt_coefficient_mu 0.233
_exptl_absorpt_correction_T_max 0.988
_exptl_absorpt_correction_T_min 0.924
_exptl_absorpt_correction_type multi-scan
_exptl_absorpt_process_details
;
multi-scan from symmetry-related measurements
Sortav (Blessing 1995)
;
_exptl_crystal_colour 'pale yellow'
_exptl_crystal_density_diffrn 1.149
_exptl_crystal_density_method 'not measured'
_exptl_crystal_description plate
_exptl_crystal_F_000 1368
_exptl_crystal_size_max 0.12
_exptl_crystal_size_mid 0.08
_exptl_crystal_size_min 0.05
_refine_diff_density_max 0.244
_refine_diff_density_min -0.264
_refine_diff_density_rms 0.051
_refine_ls_extinction_method none
_refine_ls_goodness_of_fit_ref 1.061
_refine_ls_hydrogen_treatment constr
_refine_ls_matrix_type full
_refine_ls_number_parameters 389
_refine_ls_number_reflns 6433
_refine_ls_number_restraints 0
_refine_ls_restrained_S_all 1.061
_refine_ls_R_factor_all 0.0841
_refine_ls_R_factor_gt 0.0512
_refine_ls_shift/su_max 0.001
_refine_ls_shift/su_mean 0.000
_refine_ls_structure_factor_coef Fsqd
_refine_ls_weighting_details 'calc w=1/[\s^2^(Fo^2^)+(0.0110P)^2^+3.0662P] where P=(Fo^2^+2Fc^2^)/3'
_refine_ls_weighting_scheme calc
_refine_ls_wR_factor_gt 0.0917
_refine_ls_wR_factor_ref 0.1051
_reflns_number_gt 4712
_reflns_number_total 6433
_reflns_threshold_expression >2sigma(I)
_cod_data_source_file b810028d.txt
_cod_data_source_block dw0824
_cod_depositor_comments
;
The following automatic conversions were performed:
'_symmetry_cell_setting' value 'Monoclinic' changed to 'monoclinic'
according to '/home/saulius/struct/CIF-dictionaries/cif_core.dic'
dictionary named 'cif_core.dic' version 2.4.1 from 2010-06-29.

Automatic conversion script
Id: cif_fix_enum 1527 2010-12-29 10:47:43Z saulius 
;
_cod_original_sg_symbol_H-M 'P 21/n'
_cod_database_code 7004677

loop_
_symmetry_equiv_pos_as_xyz
'x, y, z'
'-x+1/2, y+1/2, -z+1/2'
'-x, -y, -z'
'x-1/2, -y-1/2, z-1/2'

loop_
_atom_site_label
_atom_site_type_symbol
_atom_site_fract_x
_atom_site_fract_y
_atom_site_fract_z
_atom_site_U_iso_or_equiv
_atom_site_adp_type
_atom_site_occupancy
_atom_site_symmetry_multiplicity
_atom_site_calc_flag
_atom_site_refinement_flags
_atom_site_disorder_assembly
_atom_site_disorder_group
P1 P 0.64390(5) 0.76107(5) 0.21924(5) 0.03600(19) Uani 1 1 d . . .
P2 P 0.58997(5) 0.83477(4) 0.30607(5) 0.03278(18) Uani 1 1 d . . .
P3 P 0.45495(5) 0.86483(4) 0.21437(4) 0.03223(18) Uani 1 1 d . . .
P4 P 0.37259(5) 0.82545(4) 0.29553(5) 0.03250(18) Uani 1 1 d . . .
N1 N 0.85932(16) 0.86550(15) 0.20401(15) 0.0401(6) Uani 1 1 d . . .
N2 N 0.73101(17) 1.00753(14) 0.18479(15) 0.0412(6) Uani 1 1 d . . .
N3 N 0.65591(15) 0.91222(14) 0.02297(14) 0.0357(5) Uani 1 1 d . . .
Li1 Li 0.7152(3) 0.8761(3) 0.1529(3) 0.0337(10) Uani 1 1 d . . .
N4 N 0.40286(15) 1.08216(13) 0.37728(14) 0.0352(5) Uani 1 1 d . . .
N5 N 0.21989(15) 1.02352(14) 0.28166(14) 0.0356(5) Uani 1 1 d . . .
N6 N 0.24938(16) 0.93041(15) 0.44257(15) 0.0391(6) Uani 1 1 d . . .
Li2 Li 0.3335(3) 0.9612(3) 0.3638(3) 0.0345(10) Uani 1 1 d . . .
C1 C 0.53314(19) 0.72980(16) 0.14387(16) 0.0317(6) Uani 1 1 d . . .
C2 C 0.45100(18) 0.77403(16) 0.14034(16) 0.0304(6) Uani 1 1 d . . .
C3 C 0.3701(2) 0.75588(17) 0.07478(17) 0.0372(7) Uani 1 1 d . . .
H3A H 0.3156 0.7873 0.0718 0.045 Uiso 1 1 calc R . .
C4 C 0.3673(2) 0.69309(18) 0.01381(18) 0.0433(7) Uani 1 1 d . . .
H4A H 0.3119 0.6821 -0.0311 0.052 Uiso 1 1 calc R . .
C5 C 0.4469(2) 0.64661(18) 0.01974(18) 0.0450(8) Uani 1 1 d . . .
H5A H 0.4454 0.6021 -0.0205 0.054 Uiso 1 1 calc R . .
C6 C 0.5278(2) 0.66413(17) 0.08307(18) 0.0393(7) Uani 1 1 d . . .
H6A H 0.5814 0.6312 0.0859 0.047 Uiso 1 1 calc R . .
C7 C 0.54982(18) 0.75238(16) 0.36772(16) 0.0291(6) Uani 1 1 d . . .
C8 C 0.45603(18) 0.75059(15) 0.36407(16) 0.0287(6) Uani 1 1 d . . .
C9 C 0.43046(19) 0.68983(16) 0.41650(17) 0.0345(6) Uani 1 1 d . . .
H9A H 0.3675 0.6861 0.4144 0.041 Uiso 1 1 calc R . .
C10 C 0.4937(2) 0.63556(18) 0.47076(18) 0.0403(7) Uani 1 1 d . . .
H10A H 0.4739 0.5954 0.5053 0.048 Uiso 1 1 calc R . .
C11 C 0.5854(2) 0.63929(18) 0.47504(18) 0.0430(7) Uani 1 1 d . . .
H11A H 0.6292 0.6024 0.5127 0.052 Uiso 1 1 calc R . .
C12 C 0.6126(2) 0.69783(17) 0.42343(17) 0.0383(7) Uani 1 1 d . . .
H12A H 0.6758 0.7007 0.4263 0.046 Uiso 1 1 calc R . .
C13 C 0.9074(2) 0.8097(2) 0.1595(2) 0.0673(10) Uani 1 1 d . . .
H13A H 0.9739 0.8120 0.1888 0.101 Uiso 1 1 calc R . .
H13B H 0.8948 0.8295 0.1003 0.101 Uiso 1 1 calc R . .
H13C H 0.8856 0.7501 0.1597 0.101 Uiso 1 1 calc R . .
C14 C 0.8785(2) 0.8345(2) 0.2911(2) 0.0597(9) Uani 1 1 d . . .
H14A H 0.9442 0.8419 0.3218 0.090 Uiso 1 1 calc R . .
H14B H 0.8623 0.7732 0.2903 0.090 Uiso 1 1 calc R . .
H14C H 0.8418 0.8675 0.3201 0.090 Uiso 1 1 calc R . .
C15 C 0.8890(2) 0.9553(2) 0.2014(2) 0.0601(9) Uani 1 1 d . . .
H15A H 0.8863 0.9701 0.1419 0.072 Uiso 1 1 calc R . .
H15B H 0.9539 0.9610 0.2378 0.072 Uiso 1 1 calc R . .
C16 C 0.8302(2) 1.0183(2) 0.2318(2) 0.0590(9) Uani 1 1 d . . .
H16A H 0.8401 1.0094 0.2938 0.071 Uiso 1 1 calc R . .
H16B H 0.8493 1.0780 0.2238 0.071 Uiso 1 1 calc R . .
C17 C 0.6727(3) 1.0417(2) 0.2347(2) 0.0595(9) Uani 1 1 d . . .
H17A H 0.6865 1.1030 0.2470 0.089 Uiso 1 1 calc R . .
H17B H 0.6853 1.0096 0.2886 0.089 Uiso 1 1 calc R . .
H17C H 0.6075 1.0350 0.2016 0.089 Uiso 1 1 calc R . .
C18 C 0.7059(2) 1.04955(18) 0.10018(19) 0.0440(7) Uani 1 1 d . . .
H18A H 0.7604 1.0511 0.0792 0.053 Uiso 1 1 calc R . .
H18B H 0.6864 1.1098 0.1053 0.053 Uiso 1 1 calc R . .
C19 C 0.6286(2) 1.00132(17) 0.03696(19) 0.0418(7) Uani 1 1 d . . .
H19A H 0.5745 0.9993 0.0585 0.050 Uiso 1 1 calc R . .
H19B H 0.6102 1.0327 -0.0183 0.050 Uiso 1 1 calc R . .
C20 C 0.5730(2) 0.86069(19) -0.01984(19) 0.0464(8) Uani 1 1 d . . .
H20A H 0.5407 0.8867 -0.0754 0.070 Uiso 1 1 calc R . .
H20B H 0.5319 0.8596 0.0160 0.070 Uiso 1 1 calc R . .
H20C H 0.5914 0.8016 -0.0285 0.070 Uiso 1 1 calc R . .
C21 C 0.7158(2) 0.9137(2) -0.0323(2) 0.0541(9) Uani 1 1 d . . .
H21A H 0.6830 0.9411 -0.0870 0.081 Uiso 1 1 calc R . .
H21B H 0.7324 0.8544 -0.0426 0.081 Uiso 1 1 calc R . .
H21C H 0.7719 0.9465 -0.0041 0.081 Uiso 1 1 calc R . .
C22 C 0.4583(2) 1.0770(2) 0.3183(2) 0.0506(8) Uani 1 1 d . . .
H22A H 0.4815 1.1346 0.3108 0.076 Uiso 1 1 calc R . .
H22B H 0.4200 1.0551 0.2627 0.076 Uiso 1 1 calc R . .
H22C H 0.5105 1.0378 0.3419 0.076 Uiso 1 1 calc R . .
C23 C 0.4630(2) 1.1127(2) 0.4612(2) 0.0528(8) Uani 1 1 d . . .
H23A H 0.4853 1.1711 0.4550 0.079 Uiso 1 1 calc R . .
H23B H 0.5158 1.0736 0.4819 0.079 Uiso 1 1 calc R . .
H23C H 0.4279 1.1139 0.5024 0.079 Uiso 1 1 calc R . .
C24 C 0.3264(2) 1.14308(17) 0.34595(19) 0.0436(7) Uani 1 1 d . . .
H24A H 0.3508 1.1987 0.3322 0.052 Uiso 1 1 calc R . .
H24B H 0.2981 1.1540 0.3919 0.052 Uiso 1 1 calc R . .
C25 C 0.2526(2) 1.11034(18) 0.26693(19) 0.0454(8) Uani 1 1 d . . .
H25A H 0.1999 1.1510 0.2519 0.054 Uiso 1 1 calc R . .
H25B H 0.2780 1.1079 0.2182 0.054 Uiso 1 1 calc R . .
C26 C 0.1774(2) 0.9792(2) 0.19966(18) 0.0502(8) Uani 1 1 d . . .
H26A H 0.1252 1.0134 0.1648 0.075 Uiso 1 1 calc R . .
H26B H 0.1556 0.9221 0.2105 0.075 Uiso 1 1 calc R . .
H26C H 0.2232 0.9728 0.1691 0.075 Uiso 1 1 calc R . .
C27 C 0.1546(2) 1.0290(2) 0.33201(19) 0.0451(8) Uani 1 1 d . . .
H27A H 0.0914 1.0386 0.2930 0.054 Uiso 1 1 calc R . .
H27B H 0.1712 1.0786 0.3719 0.054 Uiso 1 1 calc R . .
C28 C 0.1568(2) 0.9468(2) 0.3822(2) 0.0475(8) Uani 1 1 d . . .
H28A H 0.1116 0.9512 0.4145 0.057 Uiso 1 1 calc R . .
H28B H 0.1385 0.8976 0.3421 0.057 Uiso 1 1 calc R . .
C29 C 0.2569(2) 0.8396(2) 0.4701(2) 0.0617(10) Uani 1 1 d . . .
H29A H 0.2111 0.8275 0.4995 0.093 Uiso 1 1 calc R . .
H29B H 0.3189 0.8288 0.5091 0.093 Uiso 1 1 calc R . .
H29C H 0.2457 0.8020 0.4199 0.093 Uiso 1 1 calc R . .
C30 C 0.2668(2) 0.9863(2) 0.51796(19) 0.0536(8) Uani 1 1 d . . .
H30A H 0.2201 0.9753 0.5467 0.080 Uiso 1 1 calc R . .
H30B H 0.2637 1.0469 0.5001 0.080 Uiso 1 1 calc R . .
H30C H 0.3282 0.9739 0.5575 0.080 Uiso 1 1 calc R . .

loop_
_atom_site_aniso_label
_atom_site_aniso_U_11
_atom_site_aniso_U_22
_atom_site_aniso_U_33
_atom_site_aniso_U_23
_atom_site_aniso_U_13
_atom_site_aniso_U_12
P1 0.0352(4) 0.0367(4) 0.0399(4) 0.0043(3) 0.0170(3) -0.0018(3)
P2 0.0357(4) 0.0302(4) 0.0321(4) 0.0001(3) 0.0099(3) -0.0069(3)
P3 0.0400(4) 0.0255(3) 0.0313(4) 0.0014(3) 0.0110(3) 0.0002(3)
P4 0.0352(4) 0.0297(4) 0.0341(4) -0.0018(3) 0.0129(3) 0.0024(3)
N1 0.0374(13) 0.0413(14) 0.0411(15) 0.0021(11) 0.0109(11) -0.0026(11)
N2 0.0495(15) 0.0368(13) 0.0392(15) -0.0031(11) 0.0165(12) -0.0039(12)
N3 0.0387(13) 0.0377(13) 0.0357(14) 0.0030(10) 0.0185(11) 0.0047(11)
Li1 0.035(2) 0.038(2) 0.030(2) 0.0025(19) 0.011(2) 0.001(2)
N4 0.0371(13) 0.0313(12) 0.0361(14) -0.0075(10) 0.0097(11) -0.0024(11)
N5 0.0368(13) 0.0355(13) 0.0315(13) -0.0014(10) 0.0058(10) 0.0024(11)
N6 0.0420(14) 0.0414(13) 0.0373(14) 0.0020(11) 0.0171(11) 0.0004(12)
Li2 0.037(3) 0.034(2) 0.034(3) -0.0003(19) 0.013(2) 0.000(2)
C1 0.0438(16) 0.0279(14) 0.0278(15) 0.0045(11) 0.0174(13) -0.0019(13)
C2 0.0390(16) 0.0289(14) 0.0264(15) 0.0024(11) 0.0146(12) -0.0031(12)
C3 0.0394(16) 0.0382(16) 0.0349(16) 0.0032(13) 0.0127(13) -0.0026(13)
C4 0.0530(19) 0.0467(18) 0.0280(16) -0.0018(13) 0.0092(14) -0.0102(16)
C5 0.070(2) 0.0363(16) 0.0334(17) -0.0051(13) 0.0233(16) -0.0091(16)
C6 0.0534(19) 0.0339(15) 0.0388(17) 0.0014(13) 0.0260(15) 0.0022(14)
C7 0.0345(15) 0.0262(13) 0.0266(14) -0.0014(11) 0.0093(12) -0.0006(12)
C8 0.0358(15) 0.0256(13) 0.0248(14) -0.0059(11) 0.0094(12) -0.0032(12)
C9 0.0378(16) 0.0314(15) 0.0383(17) -0.0057(12) 0.0174(13) -0.0052(13)
C10 0.061(2) 0.0331(15) 0.0343(17) 0.0022(12) 0.0261(15) -0.0013(15)
C11 0.056(2) 0.0394(16) 0.0357(17) 0.0115(13) 0.0174(15) 0.0138(15)
C12 0.0381(16) 0.0433(16) 0.0343(16) 0.0000(13) 0.0123(13) 0.0066(14)
C13 0.056(2) 0.081(3) 0.069(3) 0.001(2) 0.0243(19) 0.016(2)
C14 0.059(2) 0.072(2) 0.041(2) 0.0074(17) 0.0037(16) -0.0073(19)
C15 0.0405(19) 0.058(2) 0.074(3) 0.0056(18) 0.0070(18) -0.0120(17)
C16 0.064(2) 0.0401(18) 0.065(2) -0.0083(16) 0.0084(19) -0.0158(18)
C17 0.086(3) 0.0467(19) 0.057(2) -0.0099(16) 0.038(2) -0.0039(19)
C18 0.056(2) 0.0299(15) 0.054(2) 0.0035(14) 0.0290(16) -0.0011(15)
C19 0.0479(18) 0.0383(16) 0.0433(18) 0.0096(13) 0.0202(15) 0.0068(14)
C20 0.0495(19) 0.0446(17) 0.0420(18) 0.0023(14) 0.0093(15) 0.0023(15)
C21 0.064(2) 0.061(2) 0.047(2) -0.0026(16) 0.0323(17) 0.0021(18)
C22 0.057(2) 0.0448(18) 0.057(2) -0.0097(15) 0.0286(17) -0.0133(16)
C23 0.052(2) 0.0536(19) 0.048(2) -0.0150(15) 0.0066(16) -0.0104(16)
C24 0.0506(19) 0.0289(15) 0.051(2) -0.0020(13) 0.0153(15) 0.0004(14)
C25 0.0529(19) 0.0338(16) 0.0434(19) 0.0071(13) 0.0056(15) 0.0079(15)
C26 0.059(2) 0.0481(18) 0.0353(18) -0.0038(14) 0.0023(15) -0.0045(16)
C27 0.0320(16) 0.0541(19) 0.0447(19) -0.0065(15) 0.0052(14) 0.0062(15)
C28 0.0394(18) 0.057(2) 0.050(2) -0.0080(16) 0.0190(15) -0.0084(15)
C29 0.072(2) 0.052(2) 0.073(3) 0.0174(18) 0.041(2) 0.0035(19)
C30 0.0471(19) 0.072(2) 0.0421(19) -0.0023(16) 0.0144(15) 0.0078(17)

loop_
_atom_type_symbol
_atom_type_description
_atom_type_scat_dispersion_real
_atom_type_scat_dispersion_imag
_atom_type_scat_source
C C 0.0033 0.0016 'International Tables Vol C Tables 4.2.6.8 and 6.1.1.4'
H H 0.0000 0.0000 'International Tables Vol C Tables 4.2.6.8 and 6.1.1.4'
Li Li -0.0003 0.0001 'International Tables Vol C Tables 4.2.6.8 and 6.1.1.4'
N N 0.0061 0.0033 'International Tables Vol C Tables 4.2.6.8 and 6.1.1.4'
P P 0.1023 0.0942 'International Tables Vol C Tables 4.2.6.8 and 6.1.1.4'

loop_
_geom_angle_atom_site_label_1
_geom_angle_atom_site_label_2
_geom_angle_atom_site_label_3
_geom_angle
_geom_angle_site_symmetry_1
_geom_angle_site_symmetry_3
_geom_angle_publ_flag
C1 P1 P2 97.33(9) . . ?
C1 P1 Li1 109.14(13) . . ?
P2 P1 Li1 102.28(11) . . ?
C7 P2 P1 104.55(9) . . ?
C7 P2 P3 97.16(9) . . ?
P1 P2 P3 97.14(4) . . ?
C2 P3 P4 106.26(8) . . ?
C2 P3 P2 97.18(9) . . ?
P4 P3 P2 96.62(4) . . ?
C8 P4 P3 97.57(9) . . ?
C8 P4 Li2 117.77(13) . . ?
P3 P4 Li2 107.15(11) . . ?
C14 N1 C13 108.4(3) . . ?
C14 N1 C15 111.8(3) . . ?
C13 N1 C15 109.9(3) . . ?
C14 N1 Li1 106.9(2) . . ?
C13 N1 Li1 117.8(2) . . ?
C15 N1 Li1 102.0(2) . . ?
C18 N2 C17 109.7(2) . . ?
C18 N2 C16 111.8(2) . . ?
C17 N2 C16 111.1(3) . . ?
C18 N2 Li1 102.5(2) . . ?
C17 N2 Li1 116.3(2) . . ?
C16 N2 Li1 105.1(2) . . ?
C21 N3 C20 108.4(2) . . ?
C21 N3 C19 109.8(2) . . ?
C20 N3 C19 109.8(2) . . ?
C21 N3 Li1 118.1(2) . . ?
C20 N3 Li1 112.0(2) . . ?
C19 N3 Li1 98.3(2) . . ?
N2 Li1 N1 87.13(19) . . ?
N2 Li1 N3 88.62(18) . . ?
N1 Li1 N3 119.6(2) . . ?
N2 Li1 P1 127.9(2) . . ?
N1 Li1 P1 108.04(19) . . ?
N3 Li1 P1 121.1(2) . . ?
C24 N4 C22 111.1(2) . . ?
C24 N4 C23 108.7(2) . . ?
C22 N4 C23 108.3(2) . . ?
C24 N4 Li2 102.4(2) . . ?
C22 N4 Li2 104.5(2) . . ?
C23 N4 Li2 121.7(2) . . ?
C26 N5 C27 110.8(2) . . ?
C26 N5 C25 110.5(2) . . ?
C27 N5 C25 110.9(2) . . ?
C26 N5 Li2 115.0(2) . . ?
C27 N5 Li2 103.5(2) . . ?
C25 N5 Li2 105.9(2) . . ?
C30 N6 C29 109.1(2) . . ?
C30 N6 C28 110.8(2) . . ?
C29 N6 C28 109.8(2) . . ?
C30 N6 Li2 113.1(2) . . ?
C29 N6 Li2 113.3(2) . . ?
C28 N6 Li2 100.5(2) . . ?
N5 Li2 N4 86.97(18) . . ?
N5 Li2 N6 87.83(19) . . ?
N4 Li2 N6 120.3(2) . . ?
N5 Li2 P4 111.07(19) . . ?
N4 Li2 P4 126.8(2) . . ?
N6 Li2 P4 110.35(19) . . ?
C6 C1 C2 117.6(2) . . ?
C6 C1 P1 120.8(2) . . ?
C2 C1 P1 121.51(19) . . ?
C3 C2 C1 119.8(2) . . ?
C3 C2 P3 120.3(2) . . ?
C1 C2 P3 119.5(2) . . ?
C4 C3 C2 121.6(3) . . ?
C3 C4 C5 118.6(3) . . ?
C6 C5 C4 120.9(3) . . ?
C5 C6 C1 121.4(3) . . ?
C12 C7 C8 120.0(2) . . ?
C12 C7 P2 120.3(2) . . ?
C8 C7 P2 119.40(19) . . ?
C9 C8 C7 116.9(2) . . ?
C9 C8 P4 121.9(2) . . ?
C7 C8 P4 121.15(19) . . ?
C10 C9 C8 122.2(3) . . ?
C11 C10 C9 120.3(3) . . ?
C10 C11 C12 118.9(3) . . ?
C11 C12 C7 121.7(3) . . ?
N1 C15 C16 112.6(3) . . ?
N2 C16 C15 111.6(3) . . ?
N2 C18 C19 110.7(2) . . ?
N3 C19 C18 111.8(2) . . ?
N4 C24 C25 112.7(2) . . ?
N5 C25 C24 111.2(2) . . ?
N5 C27 C28 110.5(2) . . ?
N6 C28 C27 111.6(2) . . ?

loop_
_geom_bond_atom_site_label_1
_geom_bond_atom_site_label_2
_geom_bond_distance
_geom_bond_site_symmetry_2
_geom_bond_publ_flag
P1 C1 1.825(3) . ?
P1 P2 2.1718(11) . ?
P1 Li1 2.501(4) . ?
P2 C7 1.844(3) . ?
P2 P3 2.1941(13) . ?
P3 C2 1.846(3) . ?
P3 P4 2.1757(11) . ?
P4 C8 1.830(3) . ?
P4 Li2 2.536(4) . ?
N1 C14 1.450(4) . ?
N1 C13 1.463(4) . ?
N1 C15 1.467(4) . ?
N1 Li1 2.102(5) . ?
N2 C18 1.473(4) . ?
N2 C17 1.477(4) . ?
N2 C16 1.480(4) . ?
N2 Li1 2.096(5) . ?
N3 C21 1.468(3) . ?
N3 C20 1.476(4) . ?
N3 C19 1.478(3) . ?
N3 Li1 2.120(5) . ?
N4 C24 1.464(3) . ?
N4 C22 1.468(4) . ?
N4 C23 1.480(4) . ?
N4 Li2 2.128(5) . ?
N5 C26 1.472(3) . ?
N5 C27 1.476(4) . ?
N5 C25 1.478(3) . ?
N5 Li2 2.076(5) . ?
N6 C30 1.465(4) . ?
N6 C29 1.470(4) . ?
N6 C28 1.475(4) . ?
N6 Li2 2.132(5) . ?
C1 C6 1.409(4) . ?
C1 C2 1.411(4) . ?
C2 C3 1.394(4) . ?
C3 C4 1.386(4) . ?
C4 C5 1.387(4) . ?
C5 C6 1.375(4) . ?
C7 C12 1.389(4) . ?
C7 C8 1.410(4) . ?
C8 C9 1.407(3) . ?
C9 C10 1.378(4) . ?
C10 C11 1.377(4) . ?
C11 C12 1.387(4) . ?
C15 C16 1.508(5) . ?
C18 C19 1.507(4) . ?
C24 C25 1.520(4) . ?
C27 C28 1.510(4) . ?
